data_8105575
loop_
_publ_author_name
'Fanfan, Shen'
'Shaomin, Xue'
'Jianlong, Wang'

_publ_section_title
;
 The crystal structure of 2,3-dimethyl-1,4-dinitrobenzene -- a Z&#x2032; =
 4 structure, C8H8N2O4
;
_journal_issue 1
_journal_name_full 'Zeitschrift f\"ur Kristallographie - New Crystal Structures'
_journal_page_first 161
_journal_page_last 163
_journal_paper_doi 10.1515/ncrs-2018-0247
_journal_volume 234
_journal_year 2018
_chemical_formula_moiety 'C8 H8 N2 O4'
_chemical_formula_sum 'C8 H8 N2 O4'
_chemical_formula_weight 196.16
_chemical_name_systematic
;
1,2-dimethyl-3,6-dinitrobenzene
;
_space_group_crystal_system triclinic
_space_group_IT_number 2
_space_group_name_Hall '-P 1'
_space_group_name_H-M_alt 'P -1'
_atom_sites_solution_hydrogens geom
_atom_sites_solution_primary SHELXT
_audit_creation_method SHELXL-2014/7
_cell_angle_alpha 106.544(2)
_cell_angle_beta 98.150(2)
_cell_angle_gamma 96.151(2)
_cell_formula_units_Z 8
_cell_length_a 9.1093(5)
_cell_length_b 13.2430(8)
_cell_length_c 15.4334(10)
_cell_measurement_reflns_used 3310
_cell_measurement_temperature 173(2)
_cell_measurement_theta_max 25.31
_cell_measurement_theta_min 2.89
_cell_volume 1745.22(18)
_computing_cell_refinement 'Bruker SMART[7]'
_computing_data_collection 'Bruker SMART[7]'
_computing_data_reduction 'Bruker SAINT[8]'
_computing_molecular_graphics 'Bruker SHELXTL[9]'
_computing_publication_material 'Bruker SHELXTL[9]'
_computing_structure_refinement 'Bruker SHELXTL[9]'
_computing_structure_solution 'Bruker SHELXTL[9]'
_diffrn_ambient_temperature 173(2)
_diffrn_detector_type 'CCD area detector'
_diffrn_measured_fraction_theta_full 0.983
_diffrn_measured_fraction_theta_max 0.983
_diffrn_measurement_device 'four-circle diffractometer'
_diffrn_measurement_device_type 'PHOTON 100 CMOS detector[6]'
_diffrn_measurement_method 'omega scan'
_diffrn_radiation_monochromator graphite
_diffrn_radiation_probe x-ray
_diffrn_radiation_type MoK\a
_diffrn_radiation_wavelength 0.71073
_diffrn_reflns_av_R_equivalents 0.0561
_diffrn_reflns_av_unetI/netI 0.0727
_diffrn_reflns_Laue_measured_fraction_full 0.983
_diffrn_reflns_Laue_measured_fraction_max 0.983
_diffrn_reflns_limit_h_max 10
_diffrn_reflns_limit_h_min -10
_diffrn_reflns_limit_k_max 15
_diffrn_reflns_limit_k_min -14
_diffrn_reflns_limit_l_max 18
_diffrn_reflns_limit_l_min -18
_diffrn_reflns_number 14259
_diffrn_reflns_point_group_measured_fraction_full 0.983
_diffrn_reflns_point_group_measured_fraction_max 0.983
_diffrn_reflns_theta_full 25.242
_diffrn_reflns_theta_max 25.247
_diffrn_reflns_theta_min 2.906
_diffrn_source 'fine-focus sealed tube'
_exptl_absorpt_coefficient_mu 0.122
_exptl_absorpt_correction_T_max 0.7452
_exptl_absorpt_correction_T_min 0.6844
_exptl_absorpt_correction_type multi-scan
_exptl_absorpt_process_details
;SADABS (Bruker, 2014) 
(Sheldrick, G. M. SADABS, version 2014/4. Bruker AXC Inc., Madison, WI, 2014)
;
_exptl_crystal_density_diffrn 1.493
_exptl_crystal_description block
_exptl_crystal_F_000 816
_exptl_crystal_size_max 0.280
_exptl_crystal_size_mid 0.190
_exptl_crystal_size_min 0.160
_refine_diff_density_max 0.225
_refine_diff_density_min -0.297
_refine_diff_density_rms 0.057
_refine_ls_abs_structure_details ' '
_refine_ls_extinction_coef .
_refine_ls_extinction_method none
_refine_ls_goodness_of_fit_ref 1.055
_refine_ls_hydrogen_treatment constr
_refine_ls_matrix_type full
_refine_ls_number_parameters 513
_refine_ls_number_reflns 6195
_refine_ls_number_restraints 0
_refine_ls_restrained_S_all 1.055
_refine_ls_R_factor_all 0.1068
_refine_ls_R_factor_gt 0.0508
_refine_ls_shift/su_max 0.000
_refine_ls_shift/su_mean 0.000
_refine_ls_structure_factor_coef Fsqd
_refine_ls_weighting_details 'w=1/[\s^2^(Fo^2^)+(0.0391P)^2^+0.4111P] where P=(Fo^2^+2Fc^2^)/3'
_refine_ls_weighting_scheme calc
_refine_ls_wR_factor_gt 0.0960
_refine_ls_wR_factor_ref 0.1141
_reflns_Friedel_coverage 0.000
_reflns_Friedel_fraction_full .
_reflns_Friedel_fraction_max .
_reflns_number_gt 3792
_reflns_number_total 6195
_reflns_threshold_expression 'I > 2\s(I)'
_cod_data_source_file suppl_ncrs-2018-0247_suppl.cif
_cod_data_source_block exp_1115
_cod_database_code 8105575
_shelx_space_group_comment
;
The symmetry employed for this shelxl refinement is uniquely defined
by the following loop, which should always be used as a source of
symmetry information in preference to the above space-group names.
They are only intended as comments.
;
_shelx_estimated_absorpt_t_min 0.967
_shelx_estimated_absorpt_t_max 0.981

loop_
_space_group_symop_operation_xyz
'x, y, z'
'-x, -y, -z'

loop_
_atom_site_label
_atom_site_type_symbol
_atom_site_fract_x
_atom_site_fract_y
_atom_site_fract_z
_atom_site_U_iso_or_equiv
_atom_site_adp_type
_atom_site_occupancy
_atom_site_site_symmetry_order
_atom_site_calc_flag
_atom_site_refinement_flags_posn
_atom_site_refinement_flags_adp
_atom_site_refinement_flags_occupancy
_atom_site_disorder_assembly
_atom_site_disorder_group
C1A C 0.2726(3) 0.38606(18) 0.40512(17) 0.0227(6) Uani 1 1 d . . . . .
C2A C 0.3792(3) 0.33848(18) 0.44621(17) 0.0238(6) Uani 1 1 d . . . . .
C3A C 0.4213(3) 0.37687(19) 0.54265(17) 0.0243(6) Uani 1 1 d . . . . .
C4A C 0.3519(3) 0.45921(19) 0.58844(18) 0.0264(6) Uani 1 1 d . . . . .
C5A C 0.2470(3) 0.5067(2) 0.54595(18) 0.0289(6) Uani 1 1 d . . . . .
H5A H 0.2041 0.5636 0.5809 0.035 Uiso 1 1 calc R U . . .
C6A C 0.2068(3) 0.46924(19) 0.45206(18) 0.0275(6) Uani 1 1 d . . . . .
H6A H 0.1357 0.4996 0.4202 0.033 Uiso 1 1 calc R U . . .
C7A C 0.4512(3) 0.2501(2) 0.39086(19) 0.0343(7) Uani 1 1 d . . . . .
H7A1 H 0.4182 0.2392 0.3252 0.051 Uiso 1 1 calc R U . . .
H7A2 H 0.4215 0.1840 0.4050 0.051 Uiso 1 1 calc R U . . .
H7A3 H 0.5607 0.2696 0.4065 0.051 Uiso 1 1 calc R U . . .
C8A C 0.5412(3) 0.3312(2) 0.5908(2) 0.0347(7) Uani 1 1 d . . . . .
H8A1 H 0.5797 0.3800 0.6528 0.052 Uiso 1 1 calc R U . . .
H8A2 H 0.6233 0.3219 0.5560 0.052 Uiso 1 1 calc R U . . .
H8A3 H 0.4982 0.2619 0.5949 0.052 Uiso 1 1 calc R U . . .
C1B C 0.0856(3) 0.58481(19) -0.09746(17) 0.0241(6) Uani 1 1 d . . . . .
C2B C 0.1807(3) 0.54845(19) -0.03846(17) 0.0236(6) Uani 1 1 d . . . . .
C3B C 0.2066(3) 0.60570(19) 0.05642(17) 0.0237(6) Uani 1 1 d . . . . .
C4B C 0.1324(3) 0.69329(19) 0.08205(17) 0.0248(6) Uani 1 1 d . . . . .
C5B C 0.0374(3) 0.72635(19) 0.02172(18) 0.0293(6) Uani 1 1 d . . . . .
H5B H -0.0118 0.7858 0.0436 0.035 Uiso 1 1 calc R U . . .
C6B C 0.0145(3) 0.67240(19) -0.07052(18) 0.0302(6) Uani 1 1 d . . . . .
H6B H -0.0480 0.6946 -0.1141 0.036 Uiso 1 1 calc R U . . .
C7B C 0.2591(3) 0.4542(2) -0.0726(2) 0.0362(7) Uani 1 1 d . . . . .
H7B1 H 0.2113 0.3928 -0.0579 0.054 Uiso 1 1 calc R U . . .
H7B2 H 0.3649 0.4716 -0.0429 0.054 Uiso 1 1 calc R U . . .
H7B3 H 0.2519 0.4368 -0.1394 0.054 Uiso 1 1 calc R U . . .
C8B C 0.3062(3) 0.5684(2) 0.12355(19) 0.0376(7) Uani 1 1 d . . . . .
H8B1 H 0.2968 0.4905 0.1017 0.056 Uiso 1 1 calc R U . . .
H8B2 H 0.2759 0.5904 0.1838 0.056 Uiso 1 1 calc R U . . .
H8B3 H 0.4107 0.5999 0.1290 0.056 Uiso 1 1 calc R U . . .
C1C C 0.7727(3) 0.95188(18) 0.49828(17) 0.0230(6) Uani 1 1 d . . . . .
C2C C 0.8336(3) 0.86820(18) 0.44575(17) 0.0229(6) Uani 1 1 d . . . . .
C3C C 0.9421(3) 0.82443(18) 0.49233(17) 0.0225(6) Uani 1 1 d . . . . .
C4C C 0.9785(3) 0.86907(18) 0.58772(18) 0.0231(6) Uani 1 1 d . . . . .
C5C C 0.9177(3) 0.95348(19) 0.63803(18) 0.0255(6) Uani 1 1 d . . . . .
H5C H 0.9479 0.9812 0.7029 0.031 Uiso 1 1 calc R U . . .
C6C C 0.8130(3) 0.99616(19) 0.59243(18) 0.0263(6) Uani 1 1 d . . . . .
H6C H 0.7695 1.0544 0.6246 0.032 Uiso 1 1 calc R U . . .
C7C C 0.7904(3) 0.8283(2) 0.34223(18) 0.0373(7) Uani 1 1 d . . . . .
H7C1 H 0.7205 0.7611 0.3238 0.056 Uiso 1 1 calc R U . . .
H7C2 H 0.8806 0.8165 0.3152 0.056 Uiso 1 1 calc R U . . .
H7C3 H 0.7420 0.8814 0.3205 0.056 Uiso 1 1 calc R U . . .
C8C C 1.0153(3) 0.7368(2) 0.4373(2) 0.0383(7) Uani 1 1 d . . . . .
H8C1 H 0.9462 0.6692 0.4181 0.057 Uiso 1 1 calc R U . . .
H8C2 H 1.1075 0.7302 0.4752 0.057 Uiso 1 1 calc R U . . .
H8C3 H 1.0398 0.7541 0.3828 0.057 Uiso 1 1 calc R U . . .
C1D C 0.2709(3) 0.95801(18) 0.03558(18) 0.0234(6) Uani 1 1 d . . . . .
C2D C 0.3906(3) 0.94318(18) 0.09544(17) 0.0242(6) Uani 1 1 d . . . . .
C3D C 0.4831(3) 0.87017(19) 0.05626(17) 0.0244(6) Uani 1 1 d . . . . .
C4D C 0.4481(3) 0.82063(19) -0.03786(18) 0.0252(6) Uani 1 1 d . . . . .
C5D C 0.3307(3) 0.83882(19) -0.09655(18) 0.0265(6) Uani 1 1 d . . . . .
H5D H 0.3137 0.8037 -0.1608 0.032 Uiso 1 1 calc R U . . .
C6D C 0.2404(3) 0.90915(19) -0.05859(18) 0.0258(6) Uani 1 1 d . . . . .
H6D H 0.1586 0.9241 -0.0960 0.031 Uiso 1 1 calc R U . . .
C7D C 0.4273(3) 1.0031(2) 0.19690(18) 0.0344(7) Uani 1 1 d . . . . .
H7D1 H 0.3616 1.0573 0.2112 0.052 Uiso 1 1 calc R U . . .
H7D2 H 0.5323 1.0378 0.2132 0.052 Uiso 1 1 calc R U . . .
H7D3 H 0.4117 0.9532 0.2322 0.052 Uiso 1 1 calc R U . . .
C8D C 0.6155(3) 0.8499(2) 0.1162(2) 0.0402(7) Uani 1 1 d . . . . .
H8D1 H 0.5796 0.8081 0.1543 0.060 Uiso 1 1 calc R U . . .
H8D2 H 0.6734 0.9181 0.1558 0.060 Uiso 1 1 calc R U . . .
H8D3 H 0.6796 0.8103 0.0773 0.060 Uiso 1 1 calc R U . . .
N1A N 0.2235(2) 0.34924(17) 0.30451(15) 0.0289(5) Uani 1 1 d . . . . .
N2A N 0.3846(3) 0.5015(2) 0.68959(16) 0.0364(6) Uani 1 1 d . . . . .
N1B N 0.0567(3) 0.52774(19) -0.19735(15) 0.0334(6) Uani 1 1 d . . . . .
N2B N 0.1550(3) 0.75968(17) 0.17929(16) 0.0368(6) Uani 1 1 d . . . . .
N1C N 0.6579(2) 0.99891(19) 0.45219(16) 0.0324(6) Uani 1 1 d . . . . .
N2C N 1.0908(3) 0.82835(19) 0.64295(17) 0.0343(6) Uani 1 1 d . . . . .
N1D N 0.1638(2) 1.02742(17) 0.07249(16) 0.0316(6) Uani 1 1 d . . . . .
N2D N 0.5414(3) 0.74398(19) -0.08129(17) 0.0381(6) Uani 1 1 d . . . . .
O1A O 0.1643(2) 0.25661(14) 0.26728(13) 0.0406(5) Uani 1 1 d . . . . .
O2A O 0.2420(2) 0.41563(15) 0.26431(13) 0.0384(5) Uani 1 1 d . . . . .
O3A O 0.4046(2) 0.59850(16) 0.72426(14) 0.0514(6) Uani 1 1 d . . . . .
O4A O 0.3860(3) 0.43800(18) 0.73352(14) 0.0566(6) Uani 1 1 d . . . . .
O1B O 0.0858(2) 0.57918(16) -0.24863(13) 0.0447(5) Uani 1 1 d . . . . .
O2B O 0.0028(3) 0.43345(16) -0.22335(14) 0.0507(6) Uani 1 1 d . . . . .
O3B O 0.2804(3) 0.77616(16) 0.22711(14) 0.0532(6) Uani 1 1 d . . . . .
O4B O 0.0470(3) 0.79794(15) 0.20603(14) 0.0496(6) Uani 1 1 d . . . . .
O1C O 0.6817(2) 1.09516(16) 0.46559(16) 0.0501(6) Uani 1 1 d . . . . .
O2C O 0.5439(2) 0.94060(16) 0.40555(15) 0.0484(6) Uani 1 1 d . . . . .
O3C O 1.0935(2) 0.73256(16) 0.62167(16) 0.0514(6) Uani 1 1 d . . . . .
O4C O 1.1739(2) 0.89391(17) 0.70888(15) 0.0529(6) Uani 1 1 d . . . . .
O1D O 0.1284(2) 1.09149(14) 0.03276(14) 0.0405(5) Uani 1 1 d . . . . .
O2D O 0.1111(2) 1.01379(16) 0.13786(14) 0.0446(5) Uani 1 1 d . . . . .
O3D O 0.6042(2) 0.76432(16) -0.14018(16) 0.0528(6) Uani 1 1 d . . . . .
O4D O 0.5479(3) 0.66504(18) -0.05650(16) 0.0697(8) Uani 1 1 d . . . . .

loop_
_atom_site_aniso_label
_atom_site_aniso_U_11
_atom_site_aniso_U_22
_atom_site_aniso_U_33
_atom_site_aniso_U_23
_atom_site_aniso_U_13
_atom_site_aniso_U_12
C1A 0.0257(14) 0.0228(13) 0.0181(15) 0.0062(11) 0.0016(11) 0.0010(11)
C2A 0.0265(15) 0.0204(13) 0.0249(16) 0.0075(11) 0.0050(12) 0.0031(11)
C3A 0.0246(14) 0.0241(13) 0.0245(16) 0.0099(12) 0.0028(12) -0.0001(11)
C4A 0.0275(15) 0.0275(14) 0.0208(15) 0.0049(12) 0.0037(12) -0.0034(12)
C5A 0.0274(15) 0.0267(14) 0.0290(17) 0.0016(12) 0.0066(13) 0.0057(12)
C6A 0.0254(15) 0.0263(14) 0.0285(17) 0.0061(12) 0.0010(12) 0.0053(11)
C7A 0.0407(17) 0.0283(14) 0.0332(18) 0.0059(13) 0.0072(14) 0.0121(13)
C8A 0.0349(17) 0.0365(15) 0.0339(18) 0.0146(13) 0.0016(14) 0.0065(13)
C1B 0.0276(15) 0.0262(14) 0.0168(14) 0.0044(11) 0.0059(12) 0.0007(11)
C2B 0.0224(14) 0.0263(13) 0.0244(16) 0.0098(12) 0.0072(12) 0.0040(11)
C3B 0.0211(14) 0.0275(13) 0.0236(16) 0.0091(12) 0.0052(11) 0.0031(11)
C4B 0.0300(15) 0.0230(13) 0.0190(15) 0.0041(11) 0.0041(12) 0.0001(11)
C5B 0.0393(17) 0.0218(13) 0.0282(17) 0.0066(12) 0.0087(13) 0.0104(12)
C6B 0.0365(16) 0.0306(14) 0.0252(17) 0.0106(12) 0.0037(13) 0.0098(12)
C7B 0.0372(17) 0.0434(17) 0.0313(18) 0.0105(14) 0.0101(14) 0.0175(14)
C8B 0.0391(17) 0.0450(17) 0.0304(18) 0.0123(14) 0.0024(14) 0.0164(14)
C1C 0.0197(14) 0.0242(13) 0.0277(16) 0.0130(12) 0.0028(12) 0.0024(11)
C2C 0.0224(14) 0.0256(13) 0.0174(15) 0.0045(11) 0.0029(11) -0.0047(11)
C3C 0.0227(14) 0.0204(12) 0.0229(16) 0.0046(11) 0.0056(12) 0.0002(11)
C4C 0.0192(14) 0.0248(13) 0.0283(16) 0.0138(12) 0.0023(12) 0.0038(11)
C5C 0.0286(15) 0.0286(14) 0.0169(15) 0.0045(11) 0.0025(12) 0.0032(12)
C6C 0.0297(15) 0.0243(13) 0.0235(16) 0.0033(11) 0.0066(12) 0.0065(12)
C7C 0.0378(17) 0.0444(17) 0.0232(17) 0.0041(13) 0.0019(13) 0.0002(14)
C8C 0.0395(17) 0.0304(15) 0.0412(19) 0.0012(13) 0.0124(15) 0.0094(13)
C1D 0.0222(14) 0.0211(13) 0.0253(16) 0.0055(11) 0.0031(12) 0.0026(11)
C2D 0.0278(15) 0.0226(13) 0.0194(15) 0.0050(11) 0.0014(12) -0.0003(11)
C3D 0.0252(14) 0.0252(13) 0.0223(16) 0.0097(12) -0.0017(12) 0.0026(11)
C4D 0.0268(15) 0.0248(13) 0.0244(16) 0.0063(12) 0.0066(12) 0.0060(11)
C5D 0.0269(15) 0.0300(14) 0.0193(15) 0.0055(12) 0.0004(12) 0.0005(12)
C6D 0.0244(14) 0.0290(14) 0.0231(16) 0.0095(12) -0.0010(12) 0.0029(12)
C7D 0.0358(17) 0.0376(16) 0.0241(16) 0.0036(13) -0.0008(13) 0.0047(13)
C8D 0.0404(18) 0.0465(17) 0.0326(18) 0.0114(14) -0.0034(14) 0.0178(14)
N1A 0.0265(13) 0.0339(13) 0.0250(14) 0.0076(11) 0.0028(10) 0.0058(10)
N2A 0.0305(14) 0.0459(16) 0.0276(15) 0.0052(13) 0.0054(11) -0.0006(11)
N1B 0.0325(14) 0.0457(15) 0.0223(14) 0.0097(12) 0.0043(11) 0.0102(11)
N2B 0.0564(18) 0.0259(12) 0.0271(15) 0.0060(11) 0.0095(14) 0.0049(12)
N1C 0.0275(14) 0.0418(14) 0.0335(15) 0.0185(12) 0.0068(11) 0.0085(11)
N2C 0.0288(14) 0.0409(14) 0.0387(16) 0.0195(12) 0.0052(12) 0.0107(11)
N1D 0.0273(13) 0.0287(12) 0.0306(15) 0.0003(11) -0.0018(11) 0.0023(10)
N2D 0.0372(15) 0.0390(14) 0.0307(15) 0.0008(12) -0.0020(12) 0.0121(12)
O1A 0.0503(13) 0.0332(11) 0.0284(12) 0.0001(9) 0.0024(10) -0.0043(10)
O2A 0.0465(12) 0.0432(11) 0.0296(12) 0.0185(10) 0.0040(10) 0.0073(10)
O3A 0.0544(14) 0.0492(13) 0.0325(13) -0.0100(10) 0.0027(11) -0.0012(11)
O4A 0.0752(17) 0.0669(15) 0.0299(13) 0.0218(12) 0.0091(12) 0.0009(13)
O1B 0.0512(14) 0.0645(14) 0.0281(12) 0.0236(11) 0.0137(10) 0.0156(11)
O2B 0.0739(16) 0.0369(12) 0.0311(13) -0.0024(10) 0.0066(11) 0.0032(11)
O3B 0.0606(15) 0.0508(13) 0.0322(14) 0.0009(10) -0.0119(12) -0.0003(11)
O4B 0.0726(16) 0.0427(12) 0.0353(13) 0.0033(10) 0.0228(12) 0.0222(11)
O1C 0.0422(13) 0.0438(13) 0.0763(17) 0.0360(12) 0.0078(12) 0.0140(10)
O2C 0.0295(12) 0.0610(14) 0.0499(15) 0.0206(11) -0.0117(10) 0.0016(10)
O3C 0.0550(14) 0.0419(13) 0.0694(17) 0.0296(12) 0.0128(12) 0.0236(11)
O4C 0.0414(13) 0.0650(14) 0.0455(15) 0.0175(12) -0.0143(11) 0.0065(11)
O1D 0.0385(12) 0.0315(11) 0.0490(14) 0.0110(10) -0.0017(10) 0.0113(9)
O2D 0.0427(13) 0.0588(13) 0.0317(13) 0.0071(10) 0.0133(10) 0.0142(10)
O3D 0.0428(13) 0.0520(13) 0.0510(15) -0.0073(11) 0.0203(12) 0.0009(10)
O4D 0.108(2) 0.0553(15) 0.0574(17) 0.0203(13) 0.0150(15) 0.0520(14)

loop_
_atom_type_symbol
_atom_type_description
_atom_type_scat_dispersion_real
_atom_type_scat_dispersion_imag
_atom_type_scat_source
C C 0.0033 0.0016 'International Tables Vol C Tables 4.2.6.8 and 6.1.1.4'
H H 0.0000 0.0000 'International Tables Vol C Tables 4.2.6.8 and 6.1.1.4'
N N 0.0061 0.0033 'International Tables Vol C Tables 4.2.6.8 and 6.1.1.4'
O O 0.0106 0.0060 'International Tables Vol C Tables 4.2.6.8 and 6.1.1.4'

loop_
_geom_angle_atom_site_label_1
_geom_angle_atom_site_label_2
_geom_angle_atom_site_label_3
_geom_angle
_geom_angle_site_symmetry_1
_geom_angle_site_symmetry_3
C6A C1A C2A 124.5(2) . .
C6A C1A N1A 115.3(2) . .
C2A C1A N1A 120.2(2) . .
C1A C2A C3A 117.5(2) . .
C1A C2A C7A 122.1(2) . .
C3A C2A C7A 120.3(2) . .
C4A C3A C2A 116.9(2) . .
C4A C3A C8A 123.2(2) . .
C2A C3A C8A 119.9(2) . .
C5A C4A C3A 124.7(2) . .
C5A C4A N2A 114.7(2) . .
C3A C4A N2A 120.6(2) . .
C6A C5A C4A 118.1(2) . .
C6A C5A H5A 120.9 . .
C4A C5A H5A 120.9 . .
C5A C6A C1A 118.2(3) . .
C5A C6A H6A 120.9 . .
C1A C6A H6A 120.9 . .
C2A C7A H7A1 109.5 . .
C2A C7A H7A2 109.5 . .
H7A1 C7A H7A2 109.5 . .
C2A C7A H7A3 109.5 . .
H7A1 C7A H7A3 109.5 . .
H7A2 C7A H7A3 109.5 . .
C3A C8A H8A1 109.5 . .
C3A C8A H8A2 109.5 . .
H8A1 C8A H8A2 109.5 . .
C3A C8A H8A3 109.5 . .
H8A1 C8A H8A3 109.5 . .
H8A2 C8A H8A3 109.5 . .
C6B C1B C2B 124.8(2) . .
C6B C1B N1B 116.0(2) . .
C2B C1B N1B 119.2(2) . .
C1B C2B C3B 117.5(2) . .
C1B C2B C7B 122.3(2) . .
C3B C2B C7B 120.2(2) . .
C4B C3B C2B 116.6(2) . .
C4B C3B C8B 123.7(2) . .
C2B C3B C8B 119.7(2) . .
C5B C4B C3B 124.3(2) . .
C5B C4B N2B 115.0(2) . .
C3B C4B N2B 120.6(2) . .
C6B C5B C4B 119.2(3) . .
C6B C5B H5B 120.4 . .
C4B C5B H5B 120.4 . .
C5B C6B C1B 117.5(3) . .
C5B C6B H6B 121.3 . .
C1B C6B H6B 121.3 . .
C2B C7B H7B1 109.5 . .
C2B C7B H7B2 109.5 . .
H7B1 C7B H7B2 109.5 . .
C2B C7B H7B3 109.5 . .
H7B1 C7B H7B3 109.5 . .
H7B2 C7B H7B3 109.5 . .
C3B C8B H8B1 109.5 . .
C3B C8B H8B2 109.5 . .
H8B1 C8B H8B2 109.5 . .
C3B C8B H8B3 109.5 . .
H8B1 C8B H8B3 109.5 . .
H8B2 C8B H8B3 109.5 . .
C6C C1C C2C 124.6(2) . .
C6C C1C N1C 116.2(2) . .
C2C C1C N1C 119.2(2) . .
C1C C2C C3C 117.6(2) . .
C1C C2C C7C 121.6(2) . .
C3C C2C C7C 120.8(2) . .
C4C C3C C2C 116.7(2) . .
C4C C3C C8C 124.2(2) . .
C2C C3C C8C 119.1(2) . .
C5C C4C C3C 124.5(2) . .
C5C C4C N2C 114.8(2) . .
C3C C4C N2C 120.8(2) . .
C6C C5C C4C 118.7(2) . .
C6C C5C H5C 120.7 . .
C4C C5C H5C 120.7 . .
C5C C6C C1C 118.0(2) . .
C5C C6C H6C 121.0 . .
C1C C6C H6C 121.0 . .
C2C C7C H7C1 109.5 . .
C2C C7C H7C2 109.5 . .
H7C1 C7C H7C2 109.5 . .
C2C C7C H7C3 109.5 . .
H7C1 C7C H7C3 109.5 . .
H7C2 C7C H7C3 109.5 . .
C3C C8C H8C1 109.5 . .
C3C C8C H8C2 109.5 . .
H8C1 C8C H8C2 109.5 . .
C3C C8C H8C3 109.5 . .
H8C1 C8C H8C3 109.5 . .
H8C2 C8C H8C3 109.5 . .
C6D C1D C2D 124.7(2) . .
C6D C1D N1D 115.6(2) . .
C2D C1D N1D 119.6(2) . .
C1D C2D C3D 116.7(2) . .
C1D C2D C7D 123.5(2) . .
C3D C2D C7D 119.8(2) . .
C4D C3D C2D 117.5(2) . .
C4D C3D C8D 122.5(2) . .
C2D C3D C8D 120.0(2) . .
C3D C4D C5D 124.9(2) . .
C3D C4D N2D 119.1(2) . .
C5D C4D N2D 115.9(2) . .
C6D C5D C4D 117.7(2) . .
C6D C5D H5D 121.1 . .
C4D C5D H5D 121.1 . .
C5D C6D C1D 118.5(2) . .
C5D C6D H6D 120.7 . .
C1D C6D H6D 120.7 . .
C2D C7D H7D1 109.5 . .
C2D C7D H7D2 109.5 . .
H7D1 C7D H7D2 109.5 . .
C2D C7D H7D3 109.5 . .
H7D1 C7D H7D3 109.5 . .
H7D2 C7D H7D3 109.5 . .
C3D C8D H8D1 109.5 . .
C3D C8D H8D2 109.5 . .
H8D1 C8D H8D2 109.5 . .
C3D C8D H8D3 109.5 . .
H8D1 C8D H8D3 109.5 . .
H8D2 C8D H8D3 109.5 . .
O1A N1A O2A 124.5(2) . .
O1A N1A C1A 118.8(2) . .
O2A N1A C1A 116.7(2) . .
O4A N2A O3A 124.1(3) . .
O4A N2A C4A 118.2(2) . .
O3A N2A C4A 117.7(2) . .
O1B N1B O2B 124.1(2) . .
O1B N1B C1B 117.5(2) . .
O2B N1B C1B 118.4(2) . .
O4B N2B O3B 124.1(2) . .
O4B N2B C4B 117.0(2) . .
O3B N2B C4B 118.9(2) . .
O2C N1C O1C 124.2(2) . .
O2C N1C C1C 118.5(2) . .
O1C N1C C1C 117.2(2) . .
O3C N2C O4C 124.0(2) . .
O3C N2C C4C 118.8(2) . .
O4C N2C C4C 117.2(2) . .
O1D N1D O2D 124.5(2) . .
O1D N1D C1D 117.4(2) . .
O2D N1D C1D 118.0(2) . .
O4D N2D O3D 125.4(3) . .
O4D N2D C4D 117.6(3) . .
O3D N2D C4D 117.0(2) . .

loop_
_geom_bond_atom_site_label_1
_geom_bond_atom_site_label_2
_geom_bond_distance
_geom_bond_site_symmetry_2
C1A C6A 1.381(3) .
C1A C2A 1.388(3) .
C1A N1A 1.474(3) .
C2A C3A 1.409(3) .
C2A C7A 1.511(3) .
C3A C4A 1.387(4) .
C3A C8A 1.509(4) .
C4A C5A 1.388(4) .
C4A N2A 1.474(3) .
C5A C6A 1.372(4) .
C5A H5A 0.9500 .
C6A H6A 0.9500 .
C7A H7A1 0.9800 .
C7A H7A2 0.9800 .
C7A H7A3 0.9800 .
C8A H8A1 0.9800 .
C8A H8A2 0.9800 .
C8A H8A3 0.9800 .
C1B C6B 1.379(4) .
C1B C2B 1.388(4) .
C1B N1B 1.482(3) .
C2B C3B 1.416(3) .
C2B C7B 1.506(4) .
C3B C4B 1.393(3) .
C3B C8B 1.504(4) .
C4B C5B 1.376(4) .
C4B N2B 1.480(3) .
C5B C6B 1.373(4) .
C5B H5B 0.9500 .
C6B H6B 0.9500 .
C7B H7B1 0.9800 .
C7B H7B2 0.9800 .
C7B H7B3 0.9800 .
C8B H8B1 0.9800 .
C8B H8B2 0.9800 .
C8B H8B3 0.9800 .
C1C C6C 1.381(3) .
C1C C2C 1.393(3) .
C1C N1C 1.473(3) .
C2C C3C 1.410(4) .
C2C C7C 1.511(3) .
C3C C4C 1.397(3) .
C3C C8C 1.510(3) .
C4C C5C 1.386(3) .
C4C N2C 1.482(3) .
C5C C6C 1.369(4) .
C5C H5C 0.9500 .
C6C H6C 0.9500 .
C7C H7C1 0.9800 .
C7C H7C2 0.9800 .
C7C H7C3 0.9800 .
C8C H8C1 0.9800 .
C8C H8C2 0.9800 .
C8C H8C3 0.9800 .
C1D C6D 1.385(3) .
C1D C2D 1.394(3) .
C1D N1D 1.474(3) .
C2D C3D 1.413(3) .
C2D C7D 1.510(3) .
C3D C4D 1.387(3) .
C3D C8D 1.509(4) .
C4D C5D 1.388(4) .
C4D N2D 1.470(3) .
C5D C6D 1.371(4) .
C5D H5D 0.9500 .
C6D H6D 0.9500 .
C7D H7D1 0.9800 .
C7D H7D2 0.9800 .
C7D H7D3 0.9800 .
C8D H8D1 0.9800 .
C8D H8D2 0.9800 .
C8D H8D3 0.9800 .
N1A O1A 1.223(2) .
N1A O2A 1.223(3) .
N2A O4A 1.222(3) .
N2A O3A 1.225(3) .
N1B O1B 1.220(3) .
N1B O2B 1.220(3) .
N2B O4B 1.224(3) .
N2B O3B 1.230(3) .
N1C O2C 1.221(3) .
N1C O1C 1.222(3) .
N2C O3C 1.221(3) .
N2C O4C 1.225(3) .
N1D O1D 1.224(3) .
N1D O2D 1.226(3) .
N2D O4D 1.215(3) .
N2D O3D 1.217(3) .
